data_5000307
_chemical_formula_moiety '2(Na 1+), C28 H36 Cu1 F24 O8 2-'
_chemical_formula_sum 'C28 H36 Cu F24 Na2 O8'
_chemical_formula_weight 1066.08
_space_group_IT_number 15
_symmetry_cell_setting monoclinic
_symmetry_space_group_name_Hall '-C 2yc'
_symmetry_space_group_name_H-M 'C 1 2/c 1'
_cell_angle_alpha 90
_cell_angle_beta 123.348(16)
_cell_angle_gamma 90
_cell_formula_units_Z 4
_cell_length_a 24.418(10)
_cell_length_b 12.211(5)
_cell_length_c 17.546(8)
_cell_measurement_reflns_used 34
_cell_measurement_temperature 193
_cell_measurement_theta_max 7.93
_cell_measurement_theta_min 5.57
_cell_volume 4370(3)
_diffrn_ambient_temperature 193
_diffrn_detector_area_resol_mean ?
_diffrn_measured_fraction_theta_full 0
_diffrn_measured_fraction_theta_max 1
_diffrn_measurement_device_type 'refurbished Picker diffractometer'
_diffrn_measurement_method '\q/2\q scans'
_diffrn_radiation_type 'Mo K\a'
_diffrn_radiation_wavelength 0.71069
_diffrn_reflns_av_R_equivalents 0.032
_diffrn_reflns_limit_h_max 9
_diffrn_reflns_limit_h_min -28
_diffrn_reflns_limit_k_max 14
_diffrn_reflns_limit_k_min 0
_diffrn_reflns_limit_l_max 20
_diffrn_reflns_limit_l_min -18
_diffrn_reflns_number 3880
_diffrn_reflns_theta_full 0
_diffrn_reflns_theta_max 22.5
_diffrn_reflns_theta_min 3.0
_diffrn_standards_decay_% 2.1
_diffrn_standards_interval_count 400
_diffrn_standards_number 4
_exptl_absorpt_coefficient_mu 0.6635
_exptl_absorpt_correction_T_max ?
_exptl_absorpt_correction_T_min ?
_exptl_absorpt_correction_type none
_exptl_absorpt_process_details none
_exptl_crystal_colour blue
_exptl_crystal_density_diffrn 1.62
_exptl_crystal_density_meas ?
_exptl_crystal_density_method 'not measured'
_exptl_crystal_description prism
_exptl_crystal_F_000 2140
_exptl_crystal_size_max 0.35
_exptl_crystal_size_mid 0.25
_exptl_crystal_size_min 0.25
_refine_diff_density_max 0.39
_refine_diff_density_min -0.30
_refine_ls_abs_structure_details none
_refine_ls_abs_structure_Flack ?
_refine_ls_extinction_coef -0.1833E-7
_refine_ls_extinction_expression
;
Larson, A. C. (1967).  Acta Cryst. 23, p. 664.  Eq. (3)
;
_refine_ls_extinction_method Zachariasen
_refine_ls_goodness_of_fit_ref 1.5022
_refine_ls_hydrogen_treatment noref
_refine_ls_matrix_type full
_refine_ls_number_parameters 287
_refine_ls_number_reflns 1858
_refine_ls_R_factor_gt 0.0582
_refine_ls_shift/su_max 0.3753
_refine_ls_structure_factor_coef F
_refine_ls_weighting_details w^-1^=\s^2^(F)+(.05F)^2^
_refine_ls_weighting_scheme calc
_refine_ls_wR_factor_ref 0.0569
_reflns_number_gt 1858
_reflns_number_total 3841
_reflns_threshold_expression F>2.33\s(F)
_cod_original_sg_symbol_H-M 'C 2/c'
_cod_original_formula_sum 'C28 H36 Cu1 F24 Na2 O8'
_cod_database_code 5000307

loop_
_symmetry_equiv_pos_as_xyz
x,y,z
1/2+x,1/2+y,z
-x,y,1/2-z
1/2-x,1/2+y,1/2-z
x,-y,1/2+z
1/2+x,1/2-y,1/2+z
-x,-y,-z
1/2-x,1/2-y,-z

loop_
_atom_site_label
_atom_site_type_symbol
_atom_site_fract_x
_atom_site_fract_y
_atom_site_fract_z
_atom_site_U_iso_or_equiv
_atom_site_adp_type
_atom_site_occupancy
_atom_site_disorder_group
_atom_site_disorder_assembly
CU1 CU 0 0.18613(10) 0.75 0.0459(6) Uani 1 0 .
NA2 NA 0.07759(14) 0.2517(3) 0.6589(2) 0.0677(17) Uani 1 0 .
O3 O 0.0890(2) 0.1628(4) 0.7816(3) 0.050(2) Uani 1 0 .
C4 C 0.1184(3) 0.0633(6) 0.8136(5) 0.054(4) Uani 1 0 .
C5 C 0.0938(5) -0.0160(7) 0.7348(6) 0.071(6) Uani 1 0 .
F6 F 0.0302(3) -0.0357(4) 0.6970(3) 0.093(3) Uani 1 0 .
F7 F 0.1236(3) -0.1135(4) 0.7591(4) 0.103(4) Uani 1 0 .
F8 F 0.1001(3) 0.0224(4) 0.6692(3) 0.095(3) Uani 1 0 .
C9 C 0.1921(4) 0.0781(8) 0.8654(6) 0.074(5) Uani 1 0 .
F10 F 0.2118(2) 0.1161(5) 0.8141(4) 0.100(3) Uani 1 0 .
F11 F 0.2243(2) -0.0161(5) 0.9019(4) 0.122(4) Uani 1 0 .
F12 F 0.2132(2) 0.1472(4) 0.9344(3) 0.090(3) Uani 1 0 .
O13 O 0.0233(2) 0.2186(4) 0.8701(3) 0.060(3) Uani 1 0 .
C14 C 0.0826(4) 0.2613(7) 0.9359(5) 0.059(4) Uani 1 0 .
C15 C 0.1099(4) 0.1996(9) 1.0248(5) 0.076(5) Uani 1 0 .
F16 F 0.1679(2) 0.2375(5) 1.0917(3) 0.114(3) Uani 1 0 .
F17 F 0.1172(3) 0.0946(5) 1.0143(4) 0.106(4) Uani 1 0 .
F18 F 0.0707(3) 0.2060(5) 1.0548(3) 0.109(3) Uani 1 0 .
C19 C 0.0759(5) 0.3825(9) 0.9450(7) 0.082(6) Uani 1 0 .
F20 F 0.0318(3) 0.4048(5) 0.9649(4) 0.106(4) Uani 1 0 .
F21 F 0.1316(3) 0.4299(5) 1.0097(4) 0.124(4) Uani 1 0 .
F22 F 0.0562(3) 0.4328(5) 0.8670(4) 0.116(4) Uani 1 0 .
O23 O 0.1313(3) 0.4129(5) 0.7285(4) 0.100(4) Uani 1 0 .
C24 C 0.1921(6) 0.4120(11) 0.8145(9) 0.170(9) Uani 1 0 .
C25 C 0.2174(6) 0.5178(10) 0.8382(9) 0.155(9) Uani 1 0 .
C26 C 0.1707(6) 0.5905(9) 0.7680(8) 0.123(8) Uani 1 0 .
C27 C 0.1127(6) 0.5230(10) 0.7100(8) 0.126(8) Uani 1 0 .
O28 O 0.1096(4) 0.2436(6) 0.5599(5) 0.108(5) Uani 1 0 .
C29 C 0.0740(8) 0.2093(19) 0.4714(11) 0.255(16) Uani 1 0 .
C30 C 0.0996(12) 0.2374(16) 0.4257(13) 0.223(18) Uani 1 0 .
C31 C 0.1593(10) 0.2795(14) 0.4838(14) 0.189(18) Uani 1 0 .
C32 C 0.1664(6) 0.2882(11) 0.5726(9) 0.136(9) Uani 1 0 .
H1 H 0.1075 0.0356 0.8543 0.0666 Uiso 1 0 .
H2 H 0.112 0.2514 0.9168 0.0714 Uiso 1 0 .
H3 H 0.1862 0.3835 0.8593 0.1829 Uiso 1 0 .
H4 H 0.2225 0.3677 0.8102 0.1829 Uiso 1 0 .
H5 H 0.2229 0.5371 0.8949 0.1673 Uiso 1 0 .
H6 H 0.2578 0.5223 0.8437 0.1673 Uiso 1 0 .
H7 H 0.1603 0.6491 0.7934 0.1355 Uiso 1 0 .
H8 H 0.1873 0.6182 0.7342 0.1355 Uiso 1 0 .
H9 H 0.0957 0.5383 0.6477 0.1387 Uiso 1 0 .
H10 H 0.0804 0.5382 0.7226 0.1387 Uiso 1 0 .
H11 H 0.0676 0.1343 0.4689 0.2665 Uiso 1 0 .
H12 H 0.032 0.2465 0.4416 0.2665 Uiso 1 0 .
H13 H 0.1056 0.1701 0.4014 0.2317 Uiso 1 0 .
H14 H 0.0731 0.2849 0.3787 0.2317 Uiso 1 0 .
H15 H 0.1923 0.2366 0.4879 0.2046 Uiso 1 0 .
H16 H 0.1602 0.3517 0.4625 0.2046 Uiso 1 0 .
H17 H 0.1712 0.3621 0.5914 0.1472 Uiso 1 0 .
H18 H 0.2037 0.2472 0.617 0.1472 Uiso 1 0 .

loop_
_atom_type_symbol
_atom_type_description
_atom_type_scat_dispersion_real
_atom_type_scat_dispersion_imag
_atom_type_scat_source
CU Cu 0.263 1.266 'International Tables Vol. IV (1974) Table 2.2B'
NA Na 0.03 0.025 'International Tables Vol. IV (1974) Table 2.2B'
F F 0.014 0.01 'International Tables Vol. IV (1974) Table 2.2B'
O O 0.008 0.006 'International Tables Vol. IV (1974) Table 2.2B'
C C 0.002 0.002 'International Tables Vol. IV (1974) Table 2.2B'
H H 0 0 'International Tables Vol. IV (1974) Table 2.2B'
